data_4078416
loop_
_publ_author_name
'Lichtenberg, Crispin'
'Hillesheim, Nina S.'
'Elfferding, Michael'
'Oelkers, Benjamin'
'Sundermeyer, J\"org'

_publ_section_title
;
 New Lithium Phosphonium Diylides: A Methylene and a Cyclopentadienyl
 Moiety as Ylidic Coordination Sites
;
_journal_issue 11
_journal_name_full Organometallics
_journal_page_first 4259
_journal_paper_doi 10.1021/om201182y
_journal_volume 31
_journal_year 2012
_chemical_formula_moiety 'C22 H25 P'
_chemical_formula_sum 'C22 H25 P'
_chemical_formula_weight 320.39
_chemical_name_common 'compound 5b'
_chemical_name_systematic
;
 ?
;
_space_group_IT_number 19
_symmetry_cell_setting orthorhombic
_symmetry_space_group_name_Hall 'P 2ac 2ab'
_symmetry_space_group_name_H-M 'P 21 21 21'
_atom_sites_solution_hydrogens geom
_atom_sites_solution_primary direct
_atom_sites_solution_secondary difmap
_audit_creation_method SHELXL-97
_cell_angle_alpha 90
_cell_angle_beta 90
_cell_angle_gamma 90
_cell_formula_units_Z 4
_cell_length_a 11.3510(5)
_cell_length_b 11.7633(4)
_cell_length_c 13.1256(5)
_cell_measurement_reflns_used 10769
_cell_measurement_temperature 100(2)
_cell_measurement_theta_max 27.06
_cell_measurement_theta_min 2.325
_cell_volume 1752.60(12)
_computing_cell_refinement 'Stoe X-AREA'
_computing_data_collection 'Stoe X-AREA'
_computing_data_reduction 'Stoe X-RED'
_computing_molecular_graphics 'Diamond 3.0 (Brandenburg, 2004)'
_computing_publication_material 'WinGX publication routines (Farrugia, 1999)'
_computing_structure_refinement 'SHELXL-97 (Sheldrick, 1997)'
_computing_structure_solution 'Sir-97 (Giacovazzo et al., 1997)'
_diffrn_ambient_temperature 100(2)
_diffrn_detector_area_resol_mean 6.67
_diffrn_measured_fraction_theta_full 1.000
_diffrn_measured_fraction_theta_max 1.000
_diffrn_measurement_device_type 'STOE IPDS 2'
_diffrn_measurement_method 'rotation method'
_diffrn_radiation_monochromator graphite
_diffrn_radiation_source 'fine-focus sealed tube'
_diffrn_radiation_type MoK\a
_diffrn_radiation_wavelength 0.71069
_diffrn_reflns_av_R_equivalents 0.0577
_diffrn_reflns_av_sigmaI/netI 0.0488
_diffrn_reflns_limit_h_max 13
_diffrn_reflns_limit_h_min -12
_diffrn_reflns_limit_k_max 13
_diffrn_reflns_limit_k_min -13
_diffrn_reflns_limit_l_max 15
_diffrn_reflns_limit_l_min -15
_diffrn_reflns_number 11643
_diffrn_reflns_theta_full 25.00
_diffrn_reflns_theta_max 25.00
_diffrn_reflns_theta_min 2.32
_exptl_absorpt_coefficient_mu 0.155
_exptl_absorpt_correction_T_max 1.0285
_exptl_absorpt_correction_T_min 0.8917
_exptl_absorpt_correction_type multi-scan
_exptl_absorpt_process_details
;
[c.f. r.h. blessing, acta cryst. (1995), a51, 33-38]
;
_exptl_crystal_colour yellow
_exptl_crystal_density_diffrn 1.214
_exptl_crystal_density_method 'not measured'
_exptl_crystal_description prism
_exptl_crystal_F_000 688
_exptl_crystal_size_max 0.32
_exptl_crystal_size_mid 0.24
_exptl_crystal_size_min 0.16
_refine_diff_density_max 0.111
_refine_diff_density_min -0.167
_refine_diff_density_rms 0.028
_refine_ls_abs_structure_details 'Flack H D (1983), Acta Cryst. A39, 876-881'
_refine_ls_abs_structure_Flack -0.09(9)
_refine_ls_extinction_method none
_refine_ls_goodness_of_fit_ref 0.928
_refine_ls_hydrogen_treatment constr
_refine_ls_matrix_type full
_refine_ls_number_parameters 213
_refine_ls_number_reflns 3080
_refine_ls_number_restraints 0
_refine_ls_restrained_S_all 0.928
_refine_ls_R_factor_all 0.0385
_refine_ls_R_factor_gt 0.0312
_refine_ls_shift/su_max 0.010
_refine_ls_shift/su_mean 0.001
_refine_ls_structure_factor_coef Fsqd
_refine_ls_weighting_details 'calc w=1/[\s^2^(Fo^2^)+(0.0375P)^2^+0.0000P] where P=(Fo^2^+2Fc^2^)/3'
_refine_ls_weighting_scheme calc
_refine_ls_wR_factor_gt 0.0691
_refine_ls_wR_factor_ref 0.0707
_reflns_number_gt 2607
_reflns_number_total 3080
_reflns_threshold_expression >2sigma(I)
_cod_data_source_file om201182y_si_002.cif
_cod_data_source_block crl110f
_cod_original_cell_volume 1752.60(13)
_cod_database_code 4078416

loop_
_symmetry_equiv_pos_as_xyz
'x, y, z'
'-x+1/2, -y, z+1/2'
'x+1/2, -y+1/2, -z'
'-x, y+1/2, -z+1/2'

loop_
_atom_site_label
_atom_site_type_symbol
_atom_site_fract_x
_atom_site_fract_y
_atom_site_fract_z
_atom_site_U_iso_or_equiv
_atom_site_adp_type
_atom_site_occupancy
_atom_site_symmetry_multiplicity
_atom_site_calc_flag
_atom_site_refinement_flags
C1 C 0.23722(18) 0.14224(15) 0.40698(14) 0.0356(4) Uani 1 1 d .
C2 C 0.26447(19) 0.03443(16) 0.45475(14) 0.0386(5) Uani 1 1 d .
C3 C 0.3602(2) -0.00997(15) 0.40445(14) 0.0395(5) Uani 1 1 d .
C4 C 0.39571(18) 0.06655(16) 0.32536(15) 0.0383(5) Uani 1 1 d .
C5 C 0.32098(18) 0.15869(16) 0.32594(14) 0.0371(5) Uani 1 1 d .
C6 C 0.1966(2) -0.02312(18) 0.53864(15) 0.0489(5) Uani 1 1 d .
H6A H 0.2348 -0.0953 0.5559 0.073 Uiso 1 1 calc R
H6B H 0.1158 -0.0376 0.5158 0.073 Uiso 1 1 calc R
H6C H 0.1951 0.0261 0.5989 0.073 Uiso 1 1 calc R
C7 C 0.4218(2) -0.12110(18) 0.42448(17) 0.0509(6) Uani 1 1 d .
H7A H 0.3895 -0.1559 0.4863 0.076 Uiso 1 1 calc R
H7B H 0.5063 -0.1074 0.4336 0.076 Uiso 1 1 calc R
H7C H 0.4096 -0.1723 0.3665 0.076 Uiso 1 1 calc R
C8 C 0.4996(2) 0.04807(19) 0.25689(17) 0.0471(5) Uani 1 1 d .
H8A H 0.5067 0.1121 0.2095 0.071 Uiso 1 1 calc R
H8B H 0.4887 -0.0225 0.2183 0.071 Uiso 1 1 calc R
H8C H 0.5714 0.0425 0.2981 0.071 Uiso 1 1 calc R
C9 C 0.32967(18) 0.25999(18) 0.25628(15) 0.0435(5) Uani 1 1 d .
H9A H 0.3592 0.3255 0.2946 0.065 Uiso 1 1 calc R
H9B H 0.2516 0.2776 0.2286 0.065 Uiso 1 1 calc R
H9C H 0.3839 0.2428 0.2003 0.065 Uiso 1 1 calc R
C10 C 0.04747(19) 0.20764(18) 0.54894(15) 0.0459(5) Uani 1 1 d .
H10A H 0.0057 0.1367 0.5339 0.069 Uiso 1 1 calc R
H10B H -0.0098 0.2684 0.5615 0.069 Uiso 1 1 calc R
H10C H 0.0968 0.1972 0.6095 0.069 Uiso 1 1 calc R
C11 C 0.21080(18) 0.37657(16) 0.47959(14) 0.0376(5) Uani 1 1 d .
C12 C 0.2173(2) 0.47182(16) 0.41617(16) 0.0440(5) Uani 1 1 d .
H12 H 0.1778 0.4715 0.3524 0.053 Uiso 1 1 calc R
C13 C 0.28089(19) 0.56661(16) 0.44568(17) 0.0460(5) Uani 1 1 d .
H13 H 0.2854 0.6306 0.4017 0.055 Uiso 1 1 calc R
C14 C 0.3378(2) 0.56884(17) 0.53849(16) 0.0461(5) Uani 1 1 d .
H14 H 0.3805 0.6345 0.5586 0.055 Uiso 1 1 calc R
C15 C 0.3326(2) 0.47590(17) 0.60192(16) 0.0467(5) Uani 1 1 d .
H15 H 0.3720 0.4774 0.6658 0.056 Uiso 1 1 calc R
C16 C 0.26987(19) 0.37985(17) 0.57265(15) 0.0436(5) Uani 1 1 d .
H16 H 0.2672 0.3157 0.6166 0.052 Uiso 1 1 calc R
C17 C 0.03627(18) 0.27922(15) 0.34122(14) 0.0390(5) Uani 1 1 d .
C18 C -0.0419(2) 0.37043(17) 0.34615(16) 0.0463(5) Uani 1 1 d .
H18 H -0.0411 0.4198 0.4035 0.056 Uiso 1 1 calc R
C19 C -0.1211(2) 0.38911(17) 0.26695(17) 0.0500(6) Uani 1 1 d .
H19 H -0.1729 0.4525 0.2696 0.060 Uiso 1 1 calc R
C20 C -0.1248(2) 0.31678(18) 0.18524(17) 0.0486(5) Uani 1 1 d .
H20 H -0.1796 0.3298 0.1318 0.058 Uiso 1 1 calc R
C21 C -0.04932(19) 0.22508(17) 0.18020(15) 0.0435(5) Uani 1 1 d .
H21 H -0.0531 0.1744 0.1240 0.052 Uiso 1 1 calc R
C22 C 0.03225(18) 0.20691(17) 0.25741(15) 0.0400(5) Uani 1 1 d .
H22 H 0.0855 0.1448 0.2530 0.048 Uiso 1 1 calc R
P1 P 0.13841(4) 0.24533(4) 0.44267(3) 0.03763(13) Uani 1 1 d .

loop_
_atom_site_aniso_label
_atom_site_aniso_U_11
_atom_site_aniso_U_22
_atom_site_aniso_U_33
_atom_site_aniso_U_23
_atom_site_aniso_U_13
_atom_site_aniso_U_12
C1 0.0374(12) 0.0308(9) 0.0386(10) -0.0027(8) 0.0011(9) -0.0015(8)
C2 0.0423(12) 0.0388(10) 0.0348(10) -0.0016(8) -0.0021(9) -0.0010(9)
C3 0.0434(12) 0.0337(9) 0.0415(10) -0.0030(8) -0.0087(10) 0.0020(9)
C4 0.0354(12) 0.0385(10) 0.0410(10) -0.0075(8) -0.0010(9) -0.0020(9)
C5 0.0379(11) 0.0341(10) 0.0394(10) -0.0045(8) 0.0001(9) -0.0035(9)
C6 0.0622(15) 0.0444(11) 0.0401(11) 0.0056(9) 0.0036(10) 0.0004(11)
C7 0.0551(15) 0.0446(11) 0.0530(13) -0.0022(10) -0.0045(11) 0.0115(11)
C8 0.0411(12) 0.0496(12) 0.0505(12) -0.0086(10) 0.0001(10) 0.0047(10)
C9 0.0434(12) 0.0421(11) 0.0450(10) 0.0023(10) 0.0049(8) -0.0013(10)
C10 0.0483(12) 0.0446(10) 0.0448(11) -0.0021(9) 0.0095(10) -0.0021(10)
C11 0.0366(12) 0.0350(10) 0.0412(11) -0.0045(8) 0.0048(9) 0.0024(9)
C12 0.0474(14) 0.0399(11) 0.0445(11) -0.0008(9) -0.0025(10) -0.0011(10)
C13 0.0465(13) 0.0363(10) 0.0552(12) 0.0006(10) 0.0018(12) -0.0025(9)
C14 0.0434(13) 0.0394(11) 0.0556(13) -0.0104(9) -0.0033(11) 0.0009(9)
C15 0.0488(15) 0.0437(11) 0.0477(11) -0.0068(10) -0.0045(10) 0.0001(10)
C16 0.0477(13) 0.0397(10) 0.0432(11) -0.0012(9) -0.0004(10) 0.0020(10)
C17 0.0378(11) 0.0342(10) 0.0451(11) 0.0000(8) 0.0054(9) -0.0025(9)
C18 0.0438(13) 0.0384(11) 0.0568(13) -0.0044(10) 0.0043(11) -0.0002(10)
C19 0.0392(13) 0.0386(11) 0.0722(15) 0.0093(11) -0.0006(11) 0.0007(10)
C20 0.0426(13) 0.0485(12) 0.0547(12) 0.0126(10) -0.0049(11) -0.0043(11)
C21 0.0427(12) 0.0459(12) 0.0420(11) 0.0022(9) 0.0007(9) -0.0029(10)
C22 0.0383(12) 0.0385(10) 0.0432(11) 0.0006(8) 0.0045(9) -0.0018(9)
P1 0.0388(3) 0.0347(2) 0.0395(2) -0.0029(2) 0.0031(2) -0.0004(2)

loop_
_atom_type_symbol
_atom_type_description
_atom_type_scat_dispersion_real
_atom_type_scat_dispersion_imag
_atom_type_scat_source
C C 0.0033 0.0016 'International Tables Vol C Tables 4.2.6.8 and 6.1.1.4'
H H 0.0000 0.0000 'International Tables Vol C Tables 4.2.6.8 and 6.1.1.4'
Si Si 0.0817 0.0704 'International Tables Vol C Tables 4.2.6.8 and 6.1.1.4'
P P 0.1023 0.0942 'International Tables Vol C Tables 4.2.6.8 and 6.1.1.4'
Zr Zr -2.9673 0.5597 'International Tables Vol C Tables 4.2.6.8 and 6.1.1.4'

loop_
_geom_angle_atom_site_label_1
_geom_angle_atom_site_label_2
_geom_angle_atom_site_label_3
_geom_angle
C5 C1 C2 107.25(17)
C5 C1 P1 122.56(14)
C2 C1 P1 129.78(15)
C3 C2 C1 107.08(17)
C3 C2 C6 125.81(18)
C1 C2 C6 126.99(19)
C2 C3 C4 109.37(17)
C2 C3 C7 127.81(19)
C4 C3 C7 122.82(19)
C5 C4 C3 108.52(18)
C5 C4 C8 127.06(19)
C3 C4 C8 124.40(19)
C4 C5 C1 107.78(17)
C4 C5 C9 125.43(18)
C1 C5 C9 126.75(17)
C2 C6 H6A 109.5
C2 C6 H6B 109.5
H6A C6 H6B 109.5
C2 C6 H6C 109.5
H6A C6 H6C 109.5
H6B C6 H6C 109.5
C3 C7 H7A 109.5
C3 C7 H7B 109.5
H7A C7 H7B 109.5
C3 C7 H7C 109.5
H7A C7 H7C 109.5
H7B C7 H7C 109.5
C4 C8 H8A 109.5
C4 C8 H8B 109.5
H8A C8 H8B 109.5
C4 C8 H8C 109.5
H8A C8 H8C 109.5
H8B C8 H8C 109.5
C5 C9 H9A 109.5
C5 C9 H9B 109.5
H9A C9 H9B 109.5
C5 C9 H9C 109.5
H9A C9 H9C 109.5
H9B C9 H9C 109.5
P1 C10 H10A 109.5
P1 C10 H10B 109.5
H10A C10 H10B 109.5
P1 C10 H10C 109.5
H10A C10 H10C 109.5
H10B C10 H10C 109.5
C16 C11 C12 118.31(19)
C16 C11 P1 118.38(15)
C12 C11 P1 123.15(15)
C13 C12 C11 120.46(19)
C13 C12 H12 119.8
C11 C12 H12 119.8
C14 C13 C12 120.46(19)
C14 C13 H13 119.8
C12 C13 H13 119.8
C15 C14 C13 119.98(19)
C15 C14 H14 120.0
C13 C14 H14 120.0
C14 C15 C16 120.0(2)
C14 C15 H15 120.0
C16 C15 H15 120.0
C15 C16 C11 120.75(19)
C15 C16 H16 119.6
C11 C16 H16 119.6
C22 C17 C18 119.10(19)
C22 C17 P1 117.91(15)
C18 C17 P1 122.90(15)
C19 C18 C17 119.87(19)
C19 C18 H18 120.1
C17 C18 H18 120.1
C20 C19 C18 120.4(2)
C20 C19 H19 119.8
C18 C19 H19 119.8
C19 C20 C21 120.3(2)
C19 C20 H20 119.9
C21 C20 H20 119.9
C20 C21 C22 119.96(19)
C20 C21 H21 120.0
C22 C21 H21 120.0
C21 C22 C17 120.31(19)
C21 C22 H22 119.8
C17 C22 H22 119.8
C1 P1 C10 114.47(10)
C1 P1 C17 111.91(9)
C10 P1 C17 104.97(9)
C1 P1 C11 112.20(9)
C10 P1 C11 105.29(9)
C17 P1 C11 107.41(9)

loop_
_geom_bond_atom_site_label_1
_geom_bond_atom_site_label_2
_geom_bond_distance
C1 C5 1.440(3)
C1 C2 1.448(3)
C1 P1 1.7170(19)
C2 C3 1.375(3)
C2 C6 1.504(3)
C3 C4 1.432(3)
C3 C7 1.505(3)
C4 C5 1.376(3)
C4 C8 1.499(3)
C5 C9 1.505(3)
C6 H6A 0.9800
C6 H6B 0.9800
C6 H6C 0.9800
C7 H7A 0.9800
C7 H7B 0.9800
C7 H7C 0.9800
C8 H8A 0.9800
C8 H8B 0.9800
C8 H8C 0.9800
C9 H9A 0.9800
C9 H9B 0.9800
C9 H9C 0.9800
C10 P1 1.791(2)
C10 H10A 0.9800
C10 H10B 0.9800
C10 H10C 0.9800
C11 C16 1.394(3)
C11 C12 1.398(3)
C11 P1 1.815(2)
C12 C13 1.384(3)
C12 H12 0.9500
C13 C14 1.379(3)
C13 H13 0.9500
C14 C15 1.375(3)
C14 H14 0.9500
C15 C16 1.390(3)
C15 H15 0.9500
C16 H16 0.9500
C17 C22 1.391(3)
C17 C18 1.394(3)
C17 P1 1.810(2)
C18 C19 1.392(3)
C18 H18 0.9500
C19 C20 1.370(3)
C19 H19 0.9500
C20 C21 1.379(3)
C20 H20 0.9500
C21 C22 1.389(3)
C21 H21 0.9500
C22 H22 0.9500

loop_
_geom_torsion_atom_site_label_1
_geom_torsion_atom_site_label_2
_geom_torsion_atom_site_label_3
_geom_torsion_atom_site_label_4
_geom_torsion
C5 C1 C2 C3 0.3(2)
P1 C1 C2 C3 -172.27(16)
C5 C1 C2 C6 -175.74(19)
P1 C1 C2 C6 11.6(3)
C1 C2 C3 C4 0.1(2)
C6 C2 C3 C4 176.21(19)
C1 C2 C3 C7 -179.39(19)
C6 C2 C3 C7 -3.2(3)
C2 C3 C4 C5 -0.5(2)
C7 C3 C4 C5 179.01(18)
C2 C3 C4 C8 177.89(19)
C7 C3 C4 C8 -2.6(3)
C3 C4 C5 C1 0.7(2)
C8 C4 C5 C1 -177.6(2)
C3 C4 C5 C9 178.50(18)
C8 C4 C5 C9 0.2(3)
C2 C1 C5 C4 -0.6(2)
P1 C1 C5 C4 172.63(14)
C2 C1 C5 C9 -178.42(18)
P1 C1 C5 C9 -5.1(3)
C16 C11 C12 C13 0.0(3)
P1 C11 C12 C13 -175.37(16)
C11 C12 C13 C14 -0.6(3)
C12 C13 C14 C15 0.7(3)
C13 C14 C15 C16 -0.2(3)
C14 C15 C16 C11 -0.5(3)
C12 C11 C16 C15 0.6(3)
P1 C11 C16 C15 176.18(16)
C22 C17 C18 C19 -1.1(3)
P1 C17 C18 C19 -177.63(17)
C17 C18 C19 C20 1.6(3)
C18 C19 C20 C21 -0.5(3)
C19 C20 C21 C22 -1.1(3)
C20 C21 C22 C17 1.6(3)
C18 C17 C22 C21 -0.5(3)
P1 C17 C22 C21 176.19(15)
C5 C1 P1 C10 -177.40(16)
C2 C1 P1 C10 -5.8(2)
C5 C1 P1 C17 63.33(19)
C2 C1 P1 C17 -125.04(18)
C5 C1 P1 C11 -57.49(19)
C2 C1 P1 C11 114.13(18)
C22 C17 P1 C1 12.38(19)
C18 C17 P1 C1 -171.05(16)
C22 C17 P1 C10 -112.35(16)
C18 C17 P1 C10 64.22(19)
C22 C17 P1 C11 135.94(15)
C18 C17 P1 C11 -47.49(18)
C16 C11 P1 C1 -73.22(18)
C12 C11 P1 C1 102.10(19)
C16 C11 P1 C10 51.90(18)
C12 C11 P1 C10 -132.78(18)
C16 C11 P1 C17 163.39(16)
C12 C11 P1 C17 -21.3(2)
